data_7015780
loop_
_publ_author_name
'Liu, Zhi-hong'
'Xu, Yan-Chao'
'Xie, Ling-Zhi'
'Sun, Hong-Mei'
'Shen, Qi'
'Zhang, Yong'

_publ_section_title
;
 Controlled synthesis of nickel(II) dihalides bearing two different or
 identical N-heterocyclic carbene ligands and the influence of carbene
 ligands on their structures and catalysis.
;
_journal_issue 17
_journal_name_full 'Dalton transactions (Cambridge, England : 2003)'
_journal_page_first 4697
_journal_page_last 4706
_journal_paper_doi 10.1039/c1dt10077g
_journal_volume 40
_journal_year 2011
_chemical_formula_moiety 'C36 H52 Br2 N4 Ni'
_chemical_formula_sum 'C36 H52 Br2 N4 Ni'
_chemical_formula_weight 759.35
_chemical_name_systematic
;
?
;
_space_group_IT_number 14
_symmetry_cell_setting monoclinic
_symmetry_Int_Tables_number 14
_symmetry_space_group_name_Hall '-P 2yn'
_symmetry_space_group_name_H-M 'P 1 21/n 1'
_atom_sites_solution_hydrogens geom
_atom_sites_solution_primary direct
_atom_sites_solution_secondary difmap
_audit_creation_method SHELXL-97
_cell_angle_alpha 90.00
_cell_angle_beta 104.855(2)
_cell_angle_gamma 90.00
_cell_formula_units_Z 4
_cell_length_a 12.663(2)
_cell_length_b 13.596(2)
_cell_length_c 22.415(4)
_cell_measurement_reflns_used 7480
_cell_measurement_temperature 223(2)
_cell_measurement_theta_max 27.5
_cell_measurement_theta_min 3.1
_cell_volume 3730.1(10)
_computing_cell_refinement CrystalClear
_computing_data_collection CrystalClear
_computing_data_reduction CrystalStructure
_computing_structure_refinement 'SHELXL-97 (Sheldrick, 1997)'
_computing_structure_solution 'SHELXS-97 (Sheldrick, 1990)'
_diffrn_ambient_temperature 223(2)
_diffrn_detector_area_resol_mean 14.63
_diffrn_measured_fraction_theta_full 0.986
_diffrn_measured_fraction_theta_max 0.986
_diffrn_measurement_device_type 'Rigaku Saturn'
_diffrn_measurement_method \w
_diffrn_radiation_monochromator graphite
_diffrn_radiation_source 'fine-focus sealed tube'
_diffrn_radiation_type MoK\a
_diffrn_radiation_wavelength 0.71075
_diffrn_reflns_av_R_equivalents 0.0290
_diffrn_reflns_av_sigmaI/netI 0.0476
_diffrn_reflns_limit_h_max 15
_diffrn_reflns_limit_h_min -12
_diffrn_reflns_limit_k_max 16
_diffrn_reflns_limit_k_min -16
_diffrn_reflns_limit_l_max 27
_diffrn_reflns_limit_l_min -17
_diffrn_reflns_number 16211
_diffrn_reflns_theta_full 25.50
_diffrn_reflns_theta_max 25.50
_diffrn_reflns_theta_min 3.14
_exptl_absorpt_coefficient_mu 2.691
_exptl_absorpt_correction_T_max 0.297
_exptl_absorpt_correction_T_min 0.235
_exptl_absorpt_correction_type multi-scan
_exptl_absorpt_process_details 'Jacobson, R. (1998) Private communication'
_exptl_crystal_colour red
_exptl_crystal_density_diffrn 1.352
_exptl_crystal_density_method 'not measured'
_exptl_crystal_description prism
_exptl_crystal_F_000 1576
_exptl_crystal_size_max 0.70
_exptl_crystal_size_mid 0.50
_exptl_crystal_size_min 0.45
_refine_diff_density_max 3.089
_refine_diff_density_min -2.708
_refine_diff_density_rms 0.200
_refine_ls_extinction_method none
_refine_ls_goodness_of_fit_ref 1.034
_refine_ls_hydrogen_treatment constr
_refine_ls_matrix_type full
_refine_ls_number_parameters 389
_refine_ls_number_reflns 6862
_refine_ls_number_restraints 0
_refine_ls_restrained_S_all 1.034
_refine_ls_R_factor_all 0.1018
_refine_ls_R_factor_gt 0.0912
_refine_ls_shift/su_max 0.000
_refine_ls_shift/su_mean 0.000
_refine_ls_structure_factor_coef Fsqd
_refine_ls_weighting_details 'calc w=1/[\s^2^(Fo^2^)+(0.1879P)^2^+22.3926P] where P=(Fo^2^+2Fc^2^)/3'
_refine_ls_weighting_scheme calc
_refine_ls_wR_factor_gt 0.2804
_refine_ls_wR_factor_ref 0.2927
_reflns_number_gt 5826
_reflns_number_total 6862
_reflns_threshold_expression >2sigma(I)
_cod_data_source_file c1dt10077g.txt
_cod_data_source_block shelxl2
_cod_original_cell_volume 3730.3(12)
_cod_original_sg_symbol_H-M 'P 21/n'
_cod_database_code 7015780

loop_
_symmetry_equiv_pos_as_xyz
'x, y, z'
'-x+1/2, y+1/2, -z+1/2'
'-x, -y, -z'
'x-1/2, -y-1/2, z-1/2'

loop_
_atom_site_label
_atom_site_type_symbol
_atom_site_fract_x
_atom_site_fract_y
_atom_site_fract_z
_atom_site_U_iso_or_equiv
_atom_site_adp_type
_atom_site_occupancy
_atom_site_symmetry_multiplicity
_atom_site_calc_flag
_atom_site_refinement_flags
_atom_site_disorder_assembly
_atom_site_disorder_group
Br1 Br 0.85702(9) 0.44946(8) 0.22407(5) 0.0567(4) Uani 1 1 d . . .
Br2 Br 0.85911(9) 0.30696(7) 0.04190(4) 0.0535(3) Uani 1 1 d . . .
Ni1 Ni 0.87290(6) 0.37417(5) 0.13702(3) 0.0160(3) Uani 1 1 d . . .
N1 N 0.9709(4) 0.2172(4) 0.2230(2) 0.0162(10) Uani 1 1 d . . .
N2 N 0.8023(4) 0.1829(4) 0.1823(2) 0.0150(10) Uani 1 1 d . . .
N3 N 0.8099(5) 0.5664(5) 0.0745(3) 0.0302(13) Uani 1 1 d . . .
N4 N 0.9824(5) 0.5466(4) 0.1061(3) 0.0253(12) Uani 1 1 d . . .
C1 C 0.8818(4) 0.2509(4) 0.1790(3) 0.0140(11) Uani 1 1 d . . .
C2 C 0.9468(5) 0.1330(4) 0.2520(3) 0.0211(13) Uani 1 1 d . . .
H2 H 0.9954 0.0967 0.2829 0.025 Uiso 1 1 calc R . .
C3 C 0.8417(5) 0.1136(5) 0.2275(3) 0.0195(13) Uani 1 1 d . . .
H3 H 0.8016 0.0620 0.2389 0.023 Uiso 1 1 calc R . .
C4 C 1.0796(5) 0.2575(4) 0.2348(3) 0.0168(12) Uani 1 1 d . . .
C5 C 1.1407(5) 0.2380(5) 0.1909(3) 0.0222(13) Uani 1 1 d . . .
C6 C 1.2460(6) 0.2749(6) 0.2046(4) 0.0315(16) Uani 1 1 d . . .
H6 H 1.2891 0.2650 0.1767 0.038 Uiso 1 1 calc R . .
C7 C 1.2890(6) 0.3260(6) 0.2586(4) 0.0395(19) Uani 1 1 d . . .
H7 H 1.3601 0.3516 0.2660 0.047 Uiso 1 1 calc R . .
C8 C 1.2317(6) 0.3402(6) 0.3010(4) 0.0330(17) Uani 1 1 d . . .
H8 H 1.2643 0.3726 0.3383 0.040 Uiso 1 1 calc R . .
C9 C 1.1230(5) 0.3066(5) 0.2897(3) 0.0228(13) Uani 1 1 d . . .
C10 C 1.0966(6) 0.1742(5) 0.1345(3) 0.0274(15) Uani 1 1 d . . .
H10 H 1.0163 0.1828 0.1214 0.033 Uiso 1 1 calc R . .
C11 C 1.1204(8) 0.0663(6) 0.1519(4) 0.043(2) Uani 1 1 d . . .
H11A H 1.0867 0.0250 0.1169 0.064 Uiso 1 1 calc R . .
H11B H 1.0909 0.0499 0.1865 0.064 Uiso 1 1 calc R . .
H11C H 1.1987 0.0555 0.1632 0.064 Uiso 1 1 calc R . .
C12 C 1.1423(9) 0.1989(8) 0.0802(4) 0.052(2) Uani 1 1 d . . .
H12A H 1.1445 0.2698 0.0756 0.077 Uiso 1 1 calc R . .
H12B H 1.0961 0.1703 0.0429 0.077 Uiso 1 1 calc R . .
H12C H 1.2156 0.1725 0.0873 0.077 Uiso 1 1 calc R . .
C13 C 1.0616(6) 0.3216(6) 0.3394(3) 0.0309(16) Uani 1 1 d . . .
H13 H 0.9843 0.3028 0.3222 0.037 Uiso 1 1 calc R . .
C14 C 1.0658(7) 0.4298(7) 0.3606(4) 0.046(2) Uani 1 1 d . . .
H14A H 1.1396 0.4460 0.3838 0.069 Uiso 1 1 calc R . .
H14B H 1.0160 0.4392 0.3866 0.069 Uiso 1 1 calc R . .
H14C H 1.0446 0.4724 0.3248 0.069 Uiso 1 1 calc R . .
C15 C 1.1108(8) 0.2550(7) 0.3943(4) 0.046(2) Uani 1 1 d . . .
H15A H 1.1118 0.1876 0.3802 0.069 Uiso 1 1 calc R . .
H15B H 1.0670 0.2589 0.4240 0.069 Uiso 1 1 calc R . .
H15C H 1.1848 0.2761 0.4137 0.069 Uiso 1 1 calc R . .
C16 C 0.6985(5) 0.1741(5) 0.1373(3) 0.0196(13) Uani 1 1 d . . .
C17 C 0.6088(5) 0.2263(5) 0.1463(3) 0.0241(14) Uani 1 1 d . . .
C18 C 0.5092(6) 0.2150(6) 0.1008(4) 0.0386(18) Uani 1 1 d . . .
H18 H 0.4468 0.2491 0.1049 0.046 Uiso 1 1 calc R . .
C19 C 0.5025(7) 0.1545(6) 0.0505(4) 0.042(2) Uani 1 1 d . . .
H19 H 0.4364 0.1496 0.0197 0.050 Uiso 1 1 calc R . .
C20 C 0.5917(7) 0.1017(6) 0.0451(3) 0.0346(17) Uani 1 1 d . . .
H20 H 0.5852 0.0595 0.0111 0.042 Uiso 1 1 calc R . .
C21 C 0.6911(6) 0.1089(5) 0.0886(3) 0.0236(14) Uani 1 1 d . . .
C22 C 0.6146(6) 0.2866(6) 0.2028(4) 0.0300(15) Uani 1 1 d . . .
H22 H 0.6924 0.3032 0.2207 0.036 Uiso 1 1 calc R . .
C23 C 0.5508(7) 0.3840(6) 0.1907(5) 0.045(2) Uani 1 1 d . . .
H23A H 0.5756 0.4221 0.1603 0.067 Uiso 1 1 calc R . .
H23B H 0.5632 0.4211 0.2288 0.067 Uiso 1 1 calc R . .
H23C H 0.4734 0.3702 0.1753 0.067 Uiso 1 1 calc R . .
C24 C 0.5767(8) 0.2253(7) 0.2509(4) 0.045(2) Uani 1 1 d . . .
H24A H 0.5006 0.2072 0.2347 0.068 Uiso 1 1 calc R . .
H24B H 0.5847 0.2636 0.2883 0.068 Uiso 1 1 calc R . .
H24C H 0.6208 0.1662 0.2602 0.068 Uiso 1 1 calc R . .
C25 C 0.7878(6) 0.0443(6) 0.0836(3) 0.0325(16) Uani 1 1 d . . .
H25 H 0.8551 0.0727 0.1108 0.039 Uiso 1 1 calc R . .
C26 C 0.8021(9) 0.0403(7) 0.0174(4) 0.052(2) Uani 1 1 d . . .
H26A H 0.7469 -0.0025 -0.0076 0.078 Uiso 1 1 calc R . .
H26B H 0.8741 0.0149 0.0184 0.078 Uiso 1 1 calc R . .
H26C H 0.7943 0.1059 -0.0001 0.078 Uiso 1 1 calc R . .
C27 C 0.7748(9) -0.0591(7) 0.1058(5) 0.057(3) Uani 1 1 d . . .
H27A H 0.7832 -0.0583 0.1500 0.085 Uiso 1 1 calc R . .
H27B H 0.8301 -0.1013 0.0963 0.085 Uiso 1 1 calc R . .
H27C H 0.7029 -0.0838 0.0852 0.085 Uiso 1 1 calc R . .
C28 C 0.8850(5) 0.5008(5) 0.1038(3) 0.0239(13) Uani 1 1 d . . .
C29 C 0.8581(7) 0.6499(6) 0.0598(4) 0.0375(18) Uani 1 1 d . . .
H29 H 0.8217 0.7057 0.0398 0.045 Uiso 1 1 calc R . .
C30 C 0.9651(7) 0.6383(5) 0.0789(4) 0.0387(19) Uani 1 1 d . . .
H30 H 1.0189 0.6836 0.0748 0.046 Uiso 1 1 calc R . .
C31 C 0.6898(8) 0.5487(9) 0.0619(5) 0.0607(17) Uani 1 1 d . . .
H31 H 0.6776 0.4823 0.0770 0.073 Uiso 1 1 calc R . .
C32 C 0.6397(8) 0.6227(9) 0.0948(5) 0.0607(17) Uani 1 1 d . . .
H32A H 0.6824 0.6274 0.1374 0.091 Uiso 1 1 calc R . .
H32B H 0.5657 0.6028 0.0938 0.091 Uiso 1 1 calc R . .
H32C H 0.6383 0.6861 0.0749 0.091 Uiso 1 1 calc R . .
C33 C 0.6429(8) 0.5522(9) -0.0054(5) 0.0607(17) Uani 1 1 d . . .
H33A H 0.6788 0.6034 -0.0231 0.091 Uiso 1 1 calc R . .
H33B H 0.5654 0.5661 -0.0140 0.091 Uiso 1 1 calc R . .
H33C H 0.6537 0.4892 -0.0233 0.091 Uiso 1 1 calc R . .
C34 C 1.0896(5) 0.5039(5) 0.1354(3) 0.0262(14) Uani 1 1 d . . .
H34 H 1.0770 0.4366 0.1489 0.031 Uiso 1 1 calc R . .
C35 C 1.1454(9) 0.5609(8) 0.1919(5) 0.061(3) Uani 1 1 d . . .
H35A H 1.1535 0.6289 0.1808 0.091 Uiso 1 1 calc R . .
H35B H 1.2169 0.5328 0.2098 0.091 Uiso 1 1 calc R . .
H35C H 1.1019 0.5579 0.2218 0.091 Uiso 1 1 calc R . .
C36 C 1.1598(8) 0.4951(8) 0.0893(5) 0.053(2) Uani 1 1 d . . .
H36A H 1.1174 0.4645 0.0517 0.079 Uiso 1 1 calc R . .
H36B H 1.2235 0.4550 0.1071 0.079 Uiso 1 1 calc R . .
H36C H 1.1830 0.5600 0.0800 0.079 Uiso 1 1 calc R . .

loop_
_atom_site_aniso_label
_atom_site_aniso_U_11
_atom_site_aniso_U_22
_atom_site_aniso_U_33
_atom_site_aniso_U_23
_atom_site_aniso_U_13
_atom_site_aniso_U_12
Br1 0.0706(7) 0.0441(6) 0.0591(7) -0.0038(4) 0.0231(5) 0.0036(4)
Br2 0.0816(8) 0.0423(6) 0.0375(5) 0.0014(4) 0.0169(5) 0.0031(4)
Ni1 0.0208(4) 0.0103(4) 0.0179(4) 0.0025(3) 0.0065(3) -0.0001(3)
N1 0.017(2) 0.016(3) 0.015(2) -0.001(2) 0.0030(19) -0.0046(19)
N2 0.016(2) 0.011(2) 0.017(2) -0.0006(19) 0.0011(19) -0.0054(18)
N3 0.036(3) 0.024(3) 0.033(3) 0.012(3) 0.014(3) 0.009(2)
N4 0.034(3) 0.014(3) 0.031(3) 0.006(2) 0.012(2) -0.002(2)
C1 0.014(3) 0.014(3) 0.015(3) -0.005(2) 0.005(2) 0.001(2)
C2 0.028(3) 0.012(3) 0.021(3) 0.007(2) 0.004(2) -0.004(2)
C3 0.028(3) 0.012(3) 0.015(3) 0.007(2) 0.000(2) -0.007(2)
C4 0.013(3) 0.012(3) 0.024(3) 0.002(2) 0.002(2) -0.001(2)
C5 0.023(3) 0.019(3) 0.026(3) 0.002(3) 0.007(3) 0.005(2)
C6 0.024(3) 0.028(4) 0.047(4) 0.003(3) 0.018(3) -0.003(3)
C7 0.021(3) 0.034(4) 0.065(5) 0.001(4) 0.013(4) -0.007(3)
C8 0.022(3) 0.025(4) 0.047(4) -0.010(3) 0.000(3) -0.007(3)
C9 0.022(3) 0.016(3) 0.030(3) 0.000(3) 0.004(3) -0.003(2)
C10 0.031(4) 0.024(4) 0.029(3) -0.001(3) 0.012(3) 0.012(3)
C11 0.063(5) 0.021(4) 0.040(4) -0.003(3) 0.005(4) 0.006(4)
C12 0.072(6) 0.054(6) 0.037(5) -0.006(4) 0.029(4) -0.003(5)
C13 0.029(3) 0.038(4) 0.025(3) -0.014(3) 0.006(3) -0.008(3)
C14 0.049(5) 0.049(5) 0.038(4) -0.023(4) 0.007(4) -0.004(4)
C15 0.052(5) 0.054(6) 0.028(4) 0.002(4) 0.004(4) -0.016(4)
C16 0.017(3) 0.019(3) 0.019(3) 0.003(2) -0.002(2) -0.005(2)
C17 0.016(3) 0.019(3) 0.033(4) 0.002(3) -0.001(3) -0.005(2)
C18 0.024(4) 0.038(4) 0.049(5) 0.007(4) 0.001(3) 0.001(3)
C19 0.033(4) 0.041(5) 0.038(4) 0.002(4) -0.014(3) -0.006(3)
C20 0.044(4) 0.030(4) 0.024(3) -0.004(3) 0.000(3) -0.009(3)
C21 0.031(3) 0.015(3) 0.023(3) 0.000(3) 0.003(3) -0.005(3)
C22 0.021(3) 0.029(4) 0.041(4) -0.005(3) 0.011(3) -0.005(3)
C23 0.046(5) 0.020(4) 0.071(6) -0.001(4) 0.019(4) 0.007(3)
C24 0.049(5) 0.043(5) 0.048(5) 0.004(4) 0.019(4) 0.010(4)
C25 0.040(4) 0.029(4) 0.025(3) -0.009(3) 0.001(3) 0.003(3)
C26 0.077(7) 0.046(5) 0.034(4) -0.016(4) 0.017(4) 0.011(5)
C27 0.082(7) 0.027(5) 0.054(6) -0.003(4) 0.007(5) 0.012(4)
C28 0.029(3) 0.019(3) 0.026(3) 0.003(3) 0.010(3) 0.005(3)
C29 0.052(5) 0.024(4) 0.042(4) 0.019(3) 0.021(4) 0.010(3)
C30 0.059(5) 0.014(3) 0.049(5) 0.010(3) 0.025(4) 0.002(3)
C31 0.045(3) 0.084(5) 0.060(4) 0.015(3) 0.025(3) 0.014(3)
C32 0.045(3) 0.084(5) 0.060(4) 0.015(3) 0.025(3) 0.014(3)
C33 0.045(3) 0.084(5) 0.060(4) 0.015(3) 0.025(3) 0.014(3)
C34 0.027(3) 0.021(3) 0.031(4) 0.007(3) 0.008(3) -0.003(3)
C35 0.063(6) 0.051(6) 0.058(6) -0.015(5) -0.004(5) 0.002(5)
C36 0.053(5) 0.054(6) 0.060(6) 0.014(5) 0.028(5) 0.015(4)

loop_
_atom_type_symbol
_atom_type_description
_atom_type_scat_dispersion_real
_atom_type_scat_dispersion_imag
_atom_type_scat_source
C C 0.0033 0.0016 'International Tables Vol C Tables 4.2.6.8 and 6.1.1.4'
H H 0.0000 0.0000 'International Tables Vol C Tables 4.2.6.8 and 6.1.1.4'
N N 0.0061 0.0033 'International Tables Vol C Tables 4.2.6.8 and 6.1.1.4'
Ni Ni 0.3393 1.1124 'International Tables Vol C Tables 4.2.6.8 and 6.1.1.4'
Br Br -0.2901 2.4595 'International Tables Vol C Tables 4.2.6.8 and 6.1.1.4'

loop_
_geom_angle_atom_site_label_1
_geom_angle_atom_site_label_2
_geom_angle_atom_site_label_3
_geom_angle
_geom_angle_site_symmetry_1
_geom_angle_site_symmetry_3
_geom_angle_publ_flag
C28 Ni1 C1 171.2(3) . . ?
C28 Ni1 Br1 87.8(2) . . ?
C1 Ni1 Br1 88.79(17) . . ?
C28 Ni1 Br2 89.5(2) . . ?
C1 Ni1 Br2 95.15(17) . . ?
Br1 Ni1 Br2 170.21(5) . . ?
C1 N1 C2 111.8(5) . . ?
C1 N1 C4 125.2(5) . . ?
C2 N1 C4 122.8(5) . . ?
C3 N2 C1 111.3(5) . . ?
C3 N2 C16 123.5(5) . . ?
C1 N2 C16 124.2(5) . . ?
C28 N3 C29 111.3(6) . . ?
C28 N3 C31 123.0(7) . . ?
C29 N3 C31 125.7(7) . . ?
C28 N4 C30 110.8(6) . . ?
C28 N4 C34 123.8(5) . . ?
C30 N4 C34 125.4(6) . . ?
N1 C1 N2 102.4(5) . . ?
N1 C1 Ni1 125.4(4) . . ?
N2 C1 Ni1 131.4(4) . . ?
C3 C2 N1 106.7(5) . . ?
C3 C2 H2 126.7 . . ?
N1 C2 H2 126.7 . . ?
C2 C3 N2 107.7(5) . . ?
C2 C3 H3 126.1 . . ?
N2 C3 H3 126.1 . . ?
C9 C4 C5 122.8(6) . . ?
C9 C4 N1 119.3(6) . . ?
C5 C4 N1 117.7(5) . . ?
C6 C5 C4 116.2(6) . . ?
C6 C5 C10 121.5(6) . . ?
C4 C5 C10 122.2(6) . . ?
C7 C6 C5 121.3(7) . . ?
C7 C6 H6 119.4 . . ?
C5 C6 H6 119.4 . . ?
C8 C7 C6 121.8(7) . . ?
C8 C7 H7 119.1 . . ?
C6 C7 H7 119.1 . . ?
C7 C8 C9 120.2(7) . . ?
C7 C8 H8 119.9 . . ?
C9 C8 H8 119.9 . . ?
C4 C9 C8 117.7(6) . . ?
C4 C9 C13 123.5(6) . . ?
C8 C9 C13 118.8(6) . . ?
C12 C10 C5 114.0(7) . . ?
C12 C10 C11 109.1(7) . . ?
C5 C10 C11 109.3(6) . . ?
C12 C10 H10 108.1 . . ?
C5 C10 H10 108.1 . . ?
C11 C10 H10 108.1 . . ?
C10 C11 H11A 109.5 . . ?
C10 C11 H11B 109.5 . . ?
H11A C11 H11B 109.5 . . ?
C10 C11 H11C 109.5 . . ?
H11A C11 H11C 109.5 . . ?
H11B C11 H11C 109.5 . . ?
C10 C12 H12A 109.5 . . ?
C10 C12 H12B 109.5 . . ?
H12A C12 H12B 109.5 . . ?
C10 C12 H12C 109.5 . . ?
H12A C12 H12C 109.5 . . ?
H12B C12 H12C 109.5 . . ?
C9 C13 C15 109.3(7) . . ?
C9 C13 C14 111.6(6) . . ?
C15 C13 C14 110.0(6) . . ?
C9 C13 H13 108.6 . . ?
C15 C13 H13 108.6 . . ?
C14 C13 H13 108.6 . . ?
C13 C14 H14A 109.5 . . ?
C13 C14 H14B 109.5 . . ?
H14A C14 H14B 109.5 . . ?
C13 C14 H14C 109.5 . . ?
H14A C14 H14C 109.5 . . ?
H14B C14 H14C 109.5 . . ?
C13 C15 H15A 109.5 . . ?
C13 C15 H15B 109.5 . . ?
H15A C15 H15B 109.5 . . ?
C13 C15 H15C 109.5 . . ?
H15A C15 H15C 109.5 . . ?
H15B C15 H15C 109.5 . . ?
C21 C16 C17 122.9(6) . . ?
C21 C16 N2 117.9(6) . . ?
C17 C16 N2 119.0(6) . . ?
C16 C17 C18 116.7(7) . . ?
C16 C17 C22 122.4(6) . . ?
C18 C17 C22 120.8(7) . . ?
C19 C18 C17 120.7(7) . . ?
C19 C18 H18 119.6 . . ?
C17 C18 H18 119.6 . . ?
C20 C19 C18 120.3(7) . . ?
C20 C19 H19 119.9 . . ?
C18 C19 H19 119.9 . . ?
C19 C20 C21 121.5(7) . . ?
C19 C20 H20 119.2 . . ?
C21 C20 H20 119.2 . . ?
C20 C21 C16 117.6(6) . . ?
C20 C21 C25 120.5(6) . . ?
C16 C21 C25 121.8(6) . . ?
C17 C22 C24 110.0(6) . . ?
C17 C22 C23 114.4(7) . . ?
C24 C22 C23 110.3(6) . . ?
C17 C22 H22 107.3 . . ?
C24 C22 H22 107.3 . . ?
C23 C22 H22 107.3 . . ?
C22 C23 H23A 109.5 . . ?
C22 C23 H23B 109.5 . . ?
H23A C23 H23B 109.5 . . ?
C22 C23 H23C 109.5 . . ?
H23A C23 H23C 109.5 . . ?
H23B C23 H23C 109.5 . . ?
C22 C24 H24A 109.5 . . ?
C22 C24 H24B 109.5 . . ?
H24A C24 H24B 109.5 . . ?
C22 C24 H24C 109.5 . . ?
H24A C24 H24C 109.5 . . ?
H24B C24 H24C 109.5 . . ?
C27 C25 C21 110.7(7) . . ?
C27 C25 C26 109.4(7) . . ?
C21 C25 C26 112.5(7) . . ?
C27 C25 H25 108.0 . . ?
C21 C25 H25 108.0 . . ?
C26 C25 H25 108.0 . . ?
C25 C26 H26A 109.5 . . ?
C25 C26 H26B 109.5 . . ?
H26A C26 H26B 109.5 . . ?
C25 C26 H26C 109.5 . . ?
H26A C26 H26C 109.5 . . ?
H26B C26 H26C 109.5 . . ?
C25 C27 H27A 109.5 . . ?
C25 C27 H27B 109.5 . . ?
H27A C27 H27B 109.5 . . ?
C25 C27 H27C 109.5 . . ?
H27A C27 H27C 109.5 . . ?
H27B C27 H27C 109.5 . . ?
N3 C28 N4 103.5(6) . . ?
N3 C28 Ni1 132.4(5) . . ?
N4 C28 Ni1 124.1(5) . . ?
C30 C29 N3 107.9(7) . . ?
C30 C29 H29 126.1 . . ?
N3 C29 H29 126.1 . . ?
C29 C30 N4 106.5(7) . . ?
C29 C30 H30 126.7 . . ?
N4 C30 H30 126.7 . . ?
C33 C31 C32 112.1(9) . . ?
C33 C31 N3 108.3(8) . . ?
C32 C31 N3 109.9(10) . . ?
C33 C31 H31 108.8 . . ?
C32 C31 H31 108.8 . . ?
N3 C31 H31 108.8 . . ?
C31 C32 H32A 109.5 . . ?
C31 C32 H32B 109.5 . . ?
H32A C32 H32B 109.5 . . ?
C31 C32 H32C 109.5 . . ?
H32A C32 H32C 109.5 . . ?
H32B C32 H32C 109.5 . . ?
C31 C33 H33A 109.5 . . ?
C31 C33 H33B 109.5 . . ?
H33A C33 H33B 109.5 . . ?
C31 C33 H33C 109.5 . . ?
H33A C33 H33C 109.5 . . ?
H33B C33 H33C 109.5 . . ?
N4 C34 C35 110.9(7) . . ?
N4 C34 C36 111.0(6) . . ?
C35 C34 C36 112.4(8) . . ?
N4 C34 H34 107.4 . . ?
C35 C34 H34 107.4 . . ?
C36 C34 H34 107.4 . . ?
C34 C35 H35A 109.5 . . ?
C34 C35 H35B 109.5 . . ?
H35A C35 H35B 109.5 . . ?
C34 C35 H35C 109.5 . . ?
H35A C35 H35C 109.5 . . ?
H35B C35 H35C 109.5 . . ?
C34 C36 H36A 109.5 . . ?
C34 C36 H36B 109.5 . . ?
H36A C36 H36B 109.5 . . ?
C34 C36 H36C 109.5 . . ?
H36A C36 H36C 109.5 . . ?
H36B C36 H36C 109.5 . . ?

loop_
_geom_bond_atom_site_label_1
_geom_bond_atom_site_label_2
_geom_bond_distance
_geom_bond_site_symmetry_2
_geom_bond_publ_flag
Br1 Ni1 2.2577(13) . ?
Br2 Ni1 2.2847(12) . ?
Ni1 C28 1.897(7) . ?
Ni1 C1 1.912(6) . ?
N1 C1 1.373(8) . ?
N1 C2 1.388(8) . ?
N1 C4 1.441(7) . ?
N2 C3 1.379(8) . ?
N2 C1 1.383(7) . ?
N2 C16 1.442(7) . ?
N3 C28 1.346(9) . ?
N3 C29 1.369(10) . ?
N3 C31 1.493(12) . ?
N4 C28 1.371(9) . ?
N4 C30 1.380(9) . ?
N4 C34 1.468(9) . ?
C2 C3 1.329(9) . ?
C2 H2 0.9400 . ?
C3 H3 0.9400 . ?
C4 C9 1.383(9) . ?
C4 C5 1.425(9) . ?
C5 C6 1.383(10) . ?
C5 C10 1.517(10) . ?
C6 C7 1.380(12) . ?
C6 H6 0.9400 . ?
C7 C8 1.350(12) . ?
C7 H7 0.9400 . ?
C8 C9 1.409(9) . ?
C8 H8 0.9400 . ?
C9 C13 1.527(10) . ?
C10 C12 1.513(11) . ?
C10 C11 1.528(10) . ?
C10 H10 0.9900 . ?
C11 H11A 0.9700 . ?
C11 H11B 0.9700 . ?
C11 H11C 0.9700 . ?
C12 H12A 0.9700 . ?
C12 H12B 0.9700 . ?
C12 H12C 0.9700 . ?
C13 C15 1.527(12) . ?
C13 C14 1.543(11) . ?
C13 H13 0.9900 . ?
C14 H14A 0.9700 . ?
C14 H14B 0.9700 . ?
C14 H14C 0.9700 . ?
C15 H15A 0.9700 . ?
C15 H15B 0.9700 . ?
C15 H15C 0.9700 . ?
C16 C21 1.391(9) . ?
C16 C17 1.397(9) . ?
C17 C18 1.412(10) . ?
C17 C22 1.494(10) . ?
C18 C19 1.381(13) . ?
C18 H18 0.9400 . ?
C19 C20 1.370(12) . ?
C19 H19 0.9400 . ?
C20 C21 1.384(10) . ?
C20 H20 0.9400 . ?
C21 C25 1.533(10) . ?
C22 C24 1.535(12) . ?
C22 C23 1.539(11) . ?
C22 H22 0.9900 . ?
C23 H23A 0.9700 . ?
C23 H23B 0.9700 . ?
C23 H23C 0.9700 . ?
C24 H24A 0.9700 . ?
C24 H24B 0.9700 . ?
C24 H24C 0.9700 . ?
C25 C27 1.513(12) . ?
C25 C26 1.542(11) . ?
C25 H25 0.9900 . ?
C26 H26A 0.9700 . ?
C26 H26B 0.9700 . ?
C26 H26C 0.9700 . ?
C27 H27A 0.9700 . ?
C27 H27B 0.9700 . ?
C27 H27C 0.9700 . ?
C29 C30 1.321(12) . ?
C29 H29 0.9400 . ?
C30 H30 0.9400 . ?
C31 C33 1.472(15) . ?
C31 C32 1.484(15) . ?
C31 H31 0.9900 . ?
C32 H32A 0.9700 . ?
C32 H32B 0.9700 . ?
C32 H32C 0.9700 . ?
C33 H33A 0.9700 . ?
C33 H33B 0.9700 . ?
C33 H33C 0.9700 . ?
C34 C35 1.498(12) . ?
C34 C36 1.531(11) . ?
C34 H34 0.9900 . ?
C35 H35A 0.9700 . ?
C35 H35B 0.9700 . ?
C35 H35C 0.9700 . ?
C36 H36A 0.9700 . ?
C36 H36B 0.9700 . ?
C36 H36C 0.9700 . ?

loop_
_geom_torsion_atom_site_label_1
_geom_torsion_atom_site_label_2
_geom_torsion_atom_site_label_3
_geom_torsion_atom_site_label_4
_geom_torsion
_geom_torsion_site_symmetry_1
_geom_torsion_site_symmetry_2
_geom_torsion_site_symmetry_3
_geom_torsion_site_symmetry_4
_geom_torsion_publ_flag
C2 N1 C1 N2 -0.3(6) . . . . ?
C4 N1 C1 N2 174.4(5) . . . . ?
C2 N1 C1 Ni1 170.4(4) . . . . ?
C4 N1 C1 Ni1 -15.0(8) . . . . ?
C3 N2 C1 N1 1.6(6) . . . . ?
C16 N2 C1 N1 -167.5(5) . . . . ?
C3 N2 C1 Ni1 -168.2(5) . . . . ?
C16 N2 C1 Ni1 22.7(9) . . . . ?
C28 Ni1 C1 N1 -7(2) . . . . ?
Br1 Ni1 C1 N1 -74.4(5) . . . . ?
Br2 Ni1 C1 N1 114.5(5) . . . . ?
C28 Ni1 C1 N2 160.5(15) . . . . ?
Br1 Ni1 C1 N2 93.3(5) . . . . ?
Br2 Ni1 C1 N2 -77.7(5) . . . . ?
C1 N1 C2 C3 -1.2(7) . . . . ?
C4 N1 C2 C3 -176.0(6) . . . . ?
N1 C2 C3 N2 2.1(7) . . . . ?
C1 N2 C3 C2 -2.4(7) . . . . ?
C16 N2 C3 C2 166.8(6) . . . . ?
C1 N1 C4 C9 111.5(7) . . . . ?
C2 N1 C4 C9 -74.4(8) . . . . ?
C1 N1 C4 C5 -73.1(8) . . . . ?
C2 N1 C4 C5 101.0(7) . . . . ?
C9 C4 C5 C6 -2.7(10) . . . . ?
N1 C4 C5 C6 -177.9(6) . . . . ?
C9 C4 C5 C10 172.9(6) . . . . ?
N1 C4 C5 C10 -2.3(9) . . . . ?
C4 C5 C6 C7 1.1(11) . . . . ?
C10 C5 C6 C7 -174.5(7) . . . . ?
C5 C6 C7 C8 1.7(13) . . . . ?
C6 C7 C8 C9 -3.0(13) . . . . ?
C5 C4 C9 C8 1.4(10) . . . . ?
N1 C4 C9 C8 176.6(6) . . . . ?
C5 C4 C9 C13 -175.4(6) . . . . ?
N1 C4 C9 C13 -0.2(10) . . . . ?
C7 C8 C9 C4 1.4(11) . . . . ?
C7 C8 C9 C13 178.4(7) . . . . ?
C6 C5 C10 C12 -32.2(10) . . . . ?
C4 C5 C10 C12 152.5(7) . . . . ?
C6 C5 C10 C11 90.2(8) . . . . ?
C4 C5 C10 C11 -85.2(8) . . . . ?
C4 C9 C13 C15 107.3(7) . . . . ?
C8 C9 C13 C15 -69.5(8) . . . . ?
C4 C9 C13 C14 -130.8(7) . . . . ?
C8 C9 C13 C14 52.4(9) . . . . ?
C3 N2 C16 C21 -75.9(8) . . . . ?
C1 N2 C16 C21 91.9(7) . . . . ?
C3 N2 C16 C17 100.1(7) . . . . ?
C1 N2 C16 C17 -92.0(7) . . . . ?
C21 C16 C17 C18 -4.1(10) . . . . ?
N2 C16 C17 C18 -179.9(6) . . . . ?
C21 C16 C17 C22 172.3(6) . . . . ?
N2 C16 C17 C22 -3.5(9) . . . . ?
C16 C17 C18 C19 0.4(11) . . . . ?
C22 C17 C18 C19 -176.0(7) . . . . ?
C17 C18 C19 C20 2.4(13) . . . . ?
C18 C19 C20 C21 -1.7(13) . . . . ?
C19 C20 C21 C16 -1.8(11) . . . . ?
C19 C20 C21 C25 176.3(7) . . . . ?
C17 C16 C21 C20 4.8(10) . . . . ?
N2 C16 C21 C20 -179.3(6) . . . . ?
C17 C16 C21 C25 -173.2(6) . . . . ?
N2 C16 C21 C25 2.6(9) . . . . ?
C16 C17 C22 C24 -94.0(8) . . . . ?
C18 C17 C22 C24 82.3(9) . . . . ?
C16 C17 C22 C23 141.2(7) . . . . ?
C18 C17 C22 C23 -42.5(9) . . . . ?
C20 C21 C25 C27 -77.9(9) . . . . ?
C16 C21 C25 C27 100.1(8) . . . . ?
C20 C21 C25 C26 44.9(10) . . . . ?
C16 C21 C25 C26 -137.1(7) . . . . ?
C29 N3 C28 N4 -0.7(8) . . . . ?
C31 N3 C28 N4 -179.3(7) . . . . ?
C29 N3 C28 Ni1 178.8(6) . . . . ?
C31 N3 C28 Ni1 0.3(12) . . . . ?
C30 N4 C28 N3 0.4(8) . . . . ?
C34 N4 C28 N3 178.6(6) . . . . ?
C30 N4 C28 Ni1 -179.2(5) . . . . ?
C34 N4 C28 Ni1 -1.0(10) . . . . ?
C1 Ni1 C28 N3 -152.4(14) . . . . ?
Br1 Ni1 C28 N3 -85.2(7) . . . . ?
Br2 Ni1 C28 N3 85.4(7) . . . . ?
C1 Ni1 C28 N4 27(2) . . . . ?
Br1 Ni1 C28 N4 94.3(6) . . . . ?
Br2 Ni1 C28 N4 -95.1(6) . . . . ?
C28 N3 C29 C30 0.8(10) . . . . ?
C31 N3 C29 C30 179.3(8) . . . . ?
N3 C29 C30 N4 -0.5(9) . . . . ?
C28 N4 C30 C29 0.0(9) . . . . ?
C34 N4 C30 C29 -178.1(7) . . . . ?
C28 N3 C31 C33 -120.1(10) . . . . ?
C29 N3 C31 C33 61.5(13) . . . . ?
C28 N3 C31 C32 117.1(9) . . . . ?
C29 N3 C31 C32 -61.2(11) . . . . ?
C28 N4 C34 C35 -112.2(8) . . . . ?
C30 N4 C34 C35 65.7(10) . . . . ?
C28 N4 C34 C36 122.1(8) . . . . ?
C30 N4 C34 C36 -60.0(10) . . . . ?
